data_7702109
loop_
_publ_author_name
'Hausmann, David'
'K\"oppe, Ralf'
'Wolf, Silke'
'Roesky, Peter W.'
'Feldmann, Claus'

_publ_section_title
;
 Ionic-liquid-assisted synthesis of the phosphorus interhalides
 [PBr<sub>4</sub>][IBr<sub>2</sub>] and
 [PBr<sub>4</sub>][I<sub>5</sub>Br<sub>7</sub>].
;
_journal_issue 41
_journal_name_full 'Dalton transactions (Cambridge, England : 2003)'
_journal_page_first 16526
_journal_page_last 16532
_journal_paper_doi 10.1039/c6dt03303b
_journal_volume 45
_journal_year 2016
_chemical_formula_moiety 2(Br4P),Br7I5
_chemical_formula_sum 'Br15 I5 P2'
_chemical_formula_weight 1895.09
_chemical_name_systematic '[PBr4]2[I5Br7]'
_space_group_IT_number 2
_space_group_name_Hall '-P 1'
_space_group_name_H-M_alt 'P -1'
_symmetry_cell_setting triclinic
_symmetry_space_group_name_H-M 'P -1'
_atom_sites_solution_hydrogens notdet
_atom_sites_solution_primary direct
_atom_sites_solution_secondary difmap
_audit_block_doi 10.5517/ccdc.csd.cc1kntcd
_audit_creation_method SHELXL-97
_audit_update_record
;
2016-01-26 deposited with the CCDC.
2017-03-23 downloaded from the CCDC.
;
_cell_angle_alpha 91.12(3)
_cell_angle_beta 92.47(3)
_cell_angle_gamma 111.88(3)
_cell_formula_units_Z 1
_cell_length_a 9.2316(18)
_cell_length_b 9.5736(19)
_cell_length_c 9.6641(19)
_cell_measurement_reflns_used 6991
_cell_measurement_temperature 200(2)
_cell_measurement_theta_max 29.66
_cell_measurement_theta_min 2.29
_cell_volume 791.3(3)
_computing_cell_refinement 'CELL, SELECT (STOE)'
_computing_data_collection 'EXPOSE (STOE)'
_computing_data_reduction 'INTEGRATE (STOE)'
_computing_molecular_graphics 'DIAMOND, Crystal Impact'
_computing_publication_material 'SHELXL-97 (Sheldrick, 1997)'
_computing_structure_refinement 'SHELXL-97 (Sheldrick, 1997)'
_computing_structure_solution 'SHELXS-97 (Sheldrick, 1990)'
_diffrn_ambient_temperature 200(2)
_diffrn_measured_fraction_theta_full 0.939
_diffrn_measured_fraction_theta_max 0.935
_diffrn_measurement_device_type 'STOE IPDS II'
_diffrn_measurement_method 'image plate'
_diffrn_radiation_monochromator graphite
_diffrn_radiation_source 'fine-focus sealed tube'
_diffrn_radiation_type MoK\a
_diffrn_radiation_wavelength 0.71073
_diffrn_reflns_av_R_equivalents 0.0000
_diffrn_reflns_av_sigmaI/netI 0.0265
_diffrn_reflns_limit_h_max 11
_diffrn_reflns_limit_h_min -11
_diffrn_reflns_limit_k_max 11
_diffrn_reflns_limit_k_min -11
_diffrn_reflns_limit_l_max 12
_diffrn_reflns_limit_l_min 0
_diffrn_reflns_number 3028
_diffrn_reflns_theta_full 25.00
_diffrn_reflns_theta_max 26.37
_diffrn_reflns_theta_min 2.11
_exptl_absorpt_coefficient_mu 23.945
_exptl_absorpt_correction_T_max 0.1056
_exptl_absorpt_correction_T_min 0.0078
_exptl_absorpt_correction_type numerical
_exptl_absorpt_process_details
'(X-RED, Data Reduction Program, Version 1.14, Stoe & Cie GmbH, Darmstadt 1999.; X-SHAPE, Crystal Optimisation for Numerical Absorption Correction, Version 1.06, Stoe & Cie GmbH, Darmstadt 1999.)'
_exptl_crystal_colour red
_exptl_crystal_density_diffrn 3.977
_exptl_crystal_density_method 'not measured'
_exptl_crystal_description block
_exptl_crystal_F_000 820
_exptl_crystal_size_max 0.33
_exptl_crystal_size_mid 0.22
_exptl_crystal_size_min 0.17
_refine_diff_density_max 2.057
_refine_diff_density_min -1.766
_refine_diff_density_rms 0.363
_refine_ls_extinction_coef 0.0305(13)
_refine_ls_extinction_expression Fc^*^=kFc[1+0.001xFc^2^\l^3^/sin(2\q)]^-1/4^
_refine_ls_extinction_method SHELXL
_refine_ls_goodness_of_fit_ref 0.979
_refine_ls_hydrogen_treatment noref
_refine_ls_matrix_type full
_refine_ls_number_parameters 101
_refine_ls_number_reflns 3028
_refine_ls_number_restraints 0
_refine_ls_restrained_S_all 0.979
_refine_ls_R_factor_all 0.0575
_refine_ls_R_factor_gt 0.0497
_refine_ls_shift/su_max 0.000
_refine_ls_shift/su_mean 0.000
_refine_ls_structure_factor_coef Fsqd
_refine_ls_weighting_details 'calc w=1/[\s^2^(Fo^2^)+(0.0946P)^2^+0.0000P] where P=(Fo^2^+2Fc^2^)/3'
_refine_ls_weighting_scheme calc
_refine_ls_wR_factor_gt 0.1228
_refine_ls_wR_factor_ref 0.1262
_reflns_number_gt 2439
_reflns_number_total 3028
_reflns_threshold_expression >2sigma(I)
_cod_data_source_file c6dt03303b1.cif
_cod_data_source_block P2Br15I5
_cod_original_sg_symbol_H-M P-1
_cod_database_code 7702109

loop_
_symmetry_equiv_pos_as_xyz
'x, y, z'
'-x, -y, -z'

loop_
_atom_site_label
_atom_site_type_symbol
_atom_site_fract_x
_atom_site_fract_y
_atom_site_fract_z
_atom_site_U_iso_or_equiv
_atom_site_adp_type
_atom_site_occupancy
_atom_site_symmetry_multiplicity
_atom_site_calc_flag
_atom_site_refinement_flags
I1 I 0.37070(7) 0.77913(8) 0.55497(6) 0.0405(2) Uani 1 1 d .
I2 I 0.66458(7) 0.58173(8) 0.71675(8) 0.0460(2) Uani 1 1 d .
I3 I 1.47848(10) -0.05784(12) 0.87218(11) 0.0553(3) Uani 0.50 1 d P
Br1 Br 0.08996(13) 0.75420(14) 0.61860(11) 0.0479(3) Uani 1 1 d .
Br2 Br 0.67171(12) 0.79322(14) 0.50148(11) 0.0491(3) Uani 1 1 d .
Br3 Br 0.66757(14) 0.39970(17) 0.90658(17) 0.0641(4) Uani 1 1 d .
Br4 Br 1.47848(10) -0.05784(12) 0.87218(11) 0.0553(3) Uani 0.50 1 d P
Br5 Br 0.94730(12) 0.21786(13) 1.03763(10) 0.0437(3) Uani 1 1 d .
Br6 Br 0.90622(13) 0.04575(13) 0.71104(11) 0.0467(3) Uani 1 1 d .
Br7 Br 1.27699(13) 0.23106(17) 0.87699(12) 0.0554(3) Uani 1 1 d .
Br8 Br 1.06356(14) 0.43495(13) 0.74728(11) 0.0485(3) Uani 1 1 d .
P1 P 1.0494(3) 0.2320(3) 0.8420(2) 0.0371(5) Uani 1 1 d .

loop_
_atom_site_aniso_label
_atom_site_aniso_U_11
_atom_site_aniso_U_22
_atom_site_aniso_U_33
_atom_site_aniso_U_23
_atom_site_aniso_U_13
_atom_site_aniso_U_12
I1 0.0444(4) 0.0456(4) 0.0298(3) 0.0010(2) 0.0029(2) 0.0146(3)
I2 0.0352(3) 0.0495(5) 0.0512(4) -0.0070(3) -0.0021(3) 0.0143(3)
I3 0.0417(4) 0.0571(6) 0.0695(6) 0.0095(4) 0.0066(4) 0.0205(4)
Br1 0.0489(6) 0.0636(8) 0.0368(5) 0.0112(5) 0.0066(4) 0.0266(5)
Br2 0.0425(5) 0.0624(8) 0.0365(5) -0.0048(5) 0.0036(4) 0.0129(5)
Br3 0.0445(6) 0.0605(9) 0.0855(10) 0.0141(7) -0.0078(6) 0.0183(5)
Br4 0.0417(4) 0.0571(6) 0.0695(6) 0.0095(4) 0.0066(4) 0.0205(4)
Br5 0.0434(5) 0.0560(7) 0.0346(5) 0.0051(4) 0.0065(4) 0.0214(5)
Br6 0.0545(6) 0.0463(7) 0.0374(5) -0.0010(4) -0.0034(4) 0.0174(5)
Br7 0.0433(5) 0.0873(9) 0.0441(6) 0.0022(5) 0.0026(4) 0.0344(6)
Br8 0.0608(6) 0.0463(7) 0.0367(5) 0.0062(4) -0.0019(4) 0.0182(5)
P1 0.0392(12) 0.0449(15) 0.0284(11) 0.0016(10) 0.0003(9) 0.0172(11)

loop_
_atom_type_symbol
_atom_type_description
_atom_type_scat_dispersion_real
_atom_type_scat_dispersion_imag
_atom_type_scat_source
P P 0.1023 0.0942 'International Tables Vol C Tables 4.2.6.8 and 6.1.1.4'
Br Br -0.2901 2.4595 'International Tables Vol C Tables 4.2.6.8 and 6.1.1.4'
I I -0.4742 1.8119 'International Tables Vol C Tables 4.2.6.8 and 6.1.1.4'

loop_
_citation_id
_citation_doi
_citation_year
1 10.1039/C6DT03303B 2016

loop_
_geom_angle_atom_site_label_1
_geom_angle_atom_site_label_2
_geom_angle_atom_site_label_3
_geom_angle
_geom_angle_site_symmetry_1
_geom_angle_site_symmetry_3
Br1 I1 Br2 176.14(4) . .
Br3 I2 Br2 178.22(4) . .
Br4 I3 I3 0.00(7) 2_857 2_857
I1 Br2 I2 92.05(5) . .
Br7 P1 Br8 109.55(13) . .
Br7 P1 Br6 111.47(12) . .
Br8 P1 Br6 108.87(12) . .
Br7 P1 Br5 107.95(12) . .
Br8 P1 Br5 109.99(12) . .
Br6 P1 Br5 109.00(13) . .

loop_
_geom_bond_atom_site_label_1
_geom_bond_atom_site_label_2
_geom_bond_distance
_geom_bond_site_symmetry_2
I1 Br1 2.6141(13) .
I1 Br2 2.8026(14) .
I2 Br3 2.5612(18) .
I2 Br2 2.9169(17) .
I3 Br4 2.640(2) 2_857
I3 I3 2.640(2) 2_857
Br5 P1 2.133(3) .
Br6 P1 2.131(3) .
Br7 P1 2.117(3) .
Br8 P1 2.126(3) .
